data_8101164
loop_
_publ_author_name
'Crisp, G. T.'
'Turner, P. D.'
'Tiekink, E. R. T.'

_publ_section_title
;
Crystal structure of 11^0^-methoxy-6-thia-1(1,8)-anthracena-4,8(1,3)-
dibenzacyclodeca-2,9-diynaphane, C~33~H~22~OS
;
_journal_issue 1
_journal_name_full 'Zeitschrift f\"ur Kristallographie - New Crystal Structures'
_journal_page_first 77
_journal_page_last 78
_journal_volume 215
_journal_year 2000
_chemical_formula_moiety 'C33 H22 O S'
_chemical_formula_sum 'C33 H22 O S'
_chemical_formula_weight 466.60
_space_group_IT_number 2
_symmetry_cell_setting triclinic
_symmetry_Int_Tables_number 2
_symmetry_space_group_name_Hall '-P 1'
_symmetry_space_group_name_H-M 'P -1'
_cell_angle_alpha 95.46(6)
_cell_angle_beta 115.96(5)
_cell_angle_gamma 98.48(5)
_cell_formula_units_Z 2
_cell_length_a 11.504(7)
_cell_length_b 11.621(8)
_cell_length_c 10.337(8)
_cell_measurement_temperature 293
_cell_volume 1208(1)
_diffrn_ambient_temperature 293
_exptl_crystal_density_diffrn 1.282
_refine_ls_R_factor_obs 0.0746
_refine_ls_wR_factor_obs 0.0881
_cod_depositor_comments
;
The following automatic conversions were performed:

'_atom_site_thermal_displace_type' tag value 'Uij' was replaced with
'Uani' value 22 times.

Automatic conversion script
Id: cif_fix_values 1646 2011-03-28 12:23:43Z adriana 
;
_cod_database_code 8101164

loop_
_symmetry_equiv_pos_as_xyz
'  +x,  +y,  +z'
'  -x,  -y,  -z'

loop_
_atom_site_aniso_label
_atom_site_aniso_U_11
_atom_site_aniso_U_22
_atom_site_aniso_U_33
_atom_site_aniso_U_12
_atom_site_aniso_U_13
_atom_site_aniso_U_23
S(25) 0.068(1) 0.0472(10) 0.131(2) 0.0075(8) 0.039(1) -0.0104(10)
O(33) 0.047(2) 0.049(2) 0.052(2) 0.007(2) 0.009(2) 0.003(2)
C(1) 0.035(3) 0.041(3) 0.052(3) 0.008(2) 0.005(3) 0.009(3)
C(2) 0.033(3) 0.050(4) 0.061(4) 0.008(3) 0.011(3) 0.017(3)
C(3) 0.033(3) 0.039(3) 0.057(3) 0.002(2) 0.005(3) 0.004(3)
C(4) 0.032(3) 0.044(3) 0.056(3) 0.005(2) 0.012(3) 0.012(3)
C(5) 0.032(3) 0.051(4) 0.084(4) 0.002(3) 0.012(3) 0.008(3)
C(6) 0.040(3) 0.055(4) 0.076(4) 0.010(3) 0.019(3) 0.000(3)
C(7) 0.046(3) 0.043(3) 0.063(4) 0.013(3) 0.012(3) 0.001(3)
C(8) 0.038(3) 0.037(3) 0.046(3) 0.007(2) 0.009(3) 0.007(2)
C(9) 0.034(3) 0.038(3) 0.052(3) 0.008(2) 0.010(2) 0.013(3)
C(10) 0.039(3) 0.037(3) 0.050(3) 0.003(2) 0.007(3) 0.003(2)
C(11) 0.036(3) 0.042(3) 0.052(3) 0.009(2) 0.011(3) 0.012(3)
C(12) 0.035(3) 0.043(3) 0.050(3) 0.004(2) 0.010(3) 0.010(3)
C(13) 0.040(3) 0.046(3) 0.063(4) 0.000(3) 0.010(3) 0.007(3)
C(14) 0.036(3) 0.060(4) 0.080(4) -0.004(3) 0.017(3) 0.007(3)
C(15) 0.039(3) 0.064(4) 0.091(5) 0.011(3) 0.023(3) 0.019(4)
C(16) 0.037(3) 0.051(3) 0.062(4) 0.010(3) 0.012(3) 0.013(3)
C(17) 0.038(3) 0.062(4) 0.064(4) 0.014(3) 0.020(3) 0.019(3)
C(18) 0.042(4) 0.072(4) 0.067(4) 0.020(3) 0.011(3) 0.008(4)
C(19) 0.039(3) 0.072(4) 0.053(4) 0.023(3) 0.012(3) 0.013(3)
C(20) 0.051(4) 0.084(5) 0.063(4) 0.033(3) 0.021(3) 0.025(4)
C(21) 0.057(4) 0.065(4) 0.056(4) 0.021(3) 0.023(3) 0.019(3)
C(22) 0.060(4) 0.065(4) 0.070(4) 0.016(3) 0.019(3) 0.005(3)
C(23) 0.048(4) 0.088(5) 0.062(4) 0.017(3) 0.021(3) 0.006(4)
C(24) 0.116(6) 0.072(5) 0.094(5) 0.040(4) 0.053(5) 0.040(4)
C(26) 0.060(4) 0.063(4) 0.068(4) 0.020(3) 0.014(3) 0.009(3)
C(27) 0.045(3) 0.043(3) 0.052(3) 0.009(3) 0.011(3) 0.008(3)
C(28) 0.056(4) 0.048(4) 0.064(4) 0.001(3) 0.014(3) -0.006(3)
C(29) 0.037(4) 0.060(4) 0.090(5) -0.004(3) 0.012(3) -0.008(4)
C(30) 0.038(3) 0.064(4) 0.070(4) 0.007(3) 0.012(3) 0.004(3)
C(31) 0.031(3) 0.039(3) 0.066(4) 0.003(2) 0.002(3) 0.013(3)
C(32) 0.038(3) 0.077(4) 0.061(4) 0.011(3) 0.015(3) 0.009(3)
C(33) 0.042(3) 0.035(3) 0.050(3) 0.006(2) 0.008(3) 0.002(3)
C(34) 0.076(5) 0.074(5) 0.064(4) 0.014(4) 0.006(4) 0.001(4)

loop_
_atom_site_label
_atom_site_fract_x
_atom_site_fract_y
_atom_site_fract_z
_atom_site_U_iso_or_equiv
_atom_site_thermal_displace_type
_atom_site_occupancy
_atom_site_calc_flag
_atom_site_calc_attached_atom
S(25) -0.0550(2) -0.0778(1) -0.8272(2) 0.0876(6) Uani 1 ? ?
O(33) 0.3129(3) 0.8019(3) 0.1327(4) 0.056(1) Uani 1 ? ?
C(1) -0.1970(5) 0.2315(4) -0.5984(5) 0.048(2) Uani 1 ? ?
C(2) -0.1376(5) 0.3310(5) -0.4784(6) 0.052(2) Uani 1 ? ?
C(3) -0.0939(5) 0.4110(4) -0.3768(6) 0.051(2) Uani 1 ? ?
C(4) -0.0459(5) 0.5038(4) -0.2565(6) 0.047(2) Uani 1 ? ?
C(5) -0.1303(5) 0.5449(5) -0.2118(7) 0.063(2) Uani 1 ? ?
C(6) -0.0873(5) 0.6345(5) -0.0906(6) 0.061(2) Uani 1 ? ?
C(7) 0.0437(5) 0.6862(4) -0.0130(6) 0.056(2) Uani 1 ? ?
C(8) 0.1373(5) 0.6513(4) -0.0544(5) 0.045(2) Uani 1 ? ?
C(9) 0.0953(5) 0.5590(4) -0.1769(5) 0.044(2) Uani 1 ? ?
C(10) 0.1856(5) 0.5248(4) -0.2199(5) 0.048(2) Uani 1 ? ?
C(11) 0.3200(5) 0.5815(4) -0.1456(5) 0.046(2) Uani 1 ? ?
C(12) 0.3643(5) 0.6742(4) -0.0215(5) 0.047(2) Uani 1 ? ?
C(13) 0.5018(5) 0.7307(5) 0.0522(6) 0.056(2) Uani 1 ? ?
C(14) 0.5879(5) 0.6965(5) 0.0119(7) 0.065(2) Uani 1 ? ?
C(15) 0.5460(5) 0.6059(5) -0.1132(7) 0.067(2) Uani 1 ? ?
C(16) 0.4147(5) 0.5485(5) -0.1906(6) 0.054(2) Uani 1 ? ?
C(17) 0.3755(5) 0.4560(5) -0.3101(7) 0.055(2) Uani 1 ? ?
C(18) 0.3470(5) 0.3760(6) -0.4072(7) 0.066(2) Uani 1 ? ?
C(19) 0.3118(5) 0.2746(5) -0.5192(6) 0.057(2) Uani 1 ? ?
C(20) 0.2202(6) 0.1738(6) -0.5276(6) 0.066(2) Uani 1 ? ?
C(21) 0.1866(6) 0.0735(5) -0.6338(6) 0.059(2) Uani 1 ? ?
C(22) 0.2458(6) 0.0724(5) -0.7198(7) 0.070(2) Uani 1 ? ?
C(23) 0.3348(6) 0.1691(6) -0.7134(6) 0.068(2) Uani 1 ? ?
C(24) 0.0802(7) -0.0321(6) -0.6446(8) 0.088(3) Uani 1 ? ?
C(26) -0.1094(6) 0.0598(5) -0.8603(6) 0.069(2) Uani 1 ? ?
C(27) -0.1823(5) 0.0978(4) -0.7816(6) 0.051(2) Uani 1 ? ?
C(28) -0.3117(6) 0.0361(5) -0.8206(6) 0.064(2) Uani 1 ? ?
C(29) -0.3807(5) 0.0729(5) -0.7556(7) 0.073(2) Uani 1 ? ?
C(30) -0.3267(5) 0.1690(5) -0.6408(6) 0.064(2) Uani 1 ? ?
C(31) -0.1285(5) 0.1936(4) -0.6696(6) 0.054(2) Uani 1 ? ?
C(32) 0.3679(5) 0.2687(5) -0.6101(6) 0.062(2) Uani 1 ? ?
C(33) 0.2723(5) 0.7068(4) 0.0193(5) 0.048(2) Uani 1 ? ?
C(34) 0.3567(6) 0.7729(6) 0.2716(7) 0.082(2) Uani 1 ? ?
H(5) -0.2221 0.5116 -0.2657 0.0752 Uani 1 ? ?
H(6) -0.1495 0.6589 -0.0625 0.0727 Uani 1 ? ?
H(7) 0.0728 0.7464 0.0700 0.0672 Uani 1 ? ?
H(10) 0.1561 0.4621 -0.3006 0.0570 Uani 1 ? ?
H(13) 0.5320 0.7945 0.1319 0.0676 Uani 1 ? ?
H(14) 0.6790 0.7323 0.0668 0.0769 Uani 1 ? ?
H(15) 0.6088 0.5856 -0.1429 0.0807 Uani 1 ? ?
H(20) 0.1827 0.1741 -0.4617 0.0778 Uani 1 ? ?
H(22) 0.2262 0.0022 -0.7870 0.0830 Uani 1 ? ?
H(23) 0.3721 0.1676 -0.7794 0.0806 Uani 1 ? ?
H(24a) 0.0458 -0.0090 -0.5797 0.1052 Uani 1 ? ?
H(24b) 0.1208 -0.0971 -0.6159 0.1052 Uani 1 ? ?
H(26a) -0.0331 0.1203 -0.8321 0.0822 Uani 1 ? ?
H(26b) -0.1654 0.0516 -0.9620 0.0822 Uani 1 ? ?
H(28) -0.3501 -0.0333 -0.8938 0.0757 Uani 1 ? ?
H(29) -0.4695 0.0328 -0.7892 0.0867 Uani 1 ? ?
H(30) -0.3757 0.1913 -0.5921 0.0758 Uani 1 ? ?
H(31) -0.0408 0.2351 -0.6395 0.0641 Uani 1 ? ?
H(32) 0.4321 0.3342 -0.6019 0.0745 Uani 1 ? ?
H(34a) 0.2889 0.7171 0.2736 0.0994 Uani 1 ? ?
H(34b) 0.4328 0.7401 0.2944 0.0994 Uani 1 ? ?
H(34c) 0.3787 0.8424 0.3412 0.0994 Uani 1 ? ?

loop_
_geom_bond_atom_site_label_1
_geom_bond_atom_site_label_2
_geom_bond_distance
_geom_bond_site_symmetry_1
_geom_bond_site_symmetry_2
_geom_bond_publ_flag
S(25) C(24) 1.806(7) ? ? yes
S(25) C(26) 1.811(6) ? ? yes
O(33) C(33) 1.391(5) ? ? yes
O(33) C(34) 1.392(7) ? ? yes
C(1) C(2) 1.447(7) ? ? yes
C(1) C(30) 1.412(7) ? ? yes
C(1) C(31) 1.381(7) ? ? yes
C(2) C(3) 1.197(7) ? ? yes
C(3) C(4) 1.409(7) ? ? yes
C(4) C(5) 1.368(7) ? ? yes
C(4) C(9) 1.466(6) ? ? yes
C(5) C(6) 1.398(7) ? ? yes
C(6) C(7) 1.364(7) ? ? yes
C(7) C(8) 1.416(7) ? ? yes
C(8) C(9) 1.429(6) ? ? yes
C(8) C(33) 1.408(6) ? ? yes
C(9) C(10) 1.389(7) ? ? yes
C(10) C(11) 1.406(6) ? ? yes
C(11) C(12) 1.438(7) ? ? yes
C(11) C(16) 1.444(7) ? ? yes
C(12) C(13) 1.434(7) ? ? yes
C(12) C(33) 1.386(7) ? ? yes
C(13) C(14) 1.326(7) ? ? yes
C(14) C(15) 1.435(8) ? ? yes
C(15) C(16) 1.382(7) ? ? yes
C(16) C(17) 1.414(8) ? ? yes
C(17) C(18) 1.193(7) ? ? yes
C(18) C(19) 1.443(8) ? ? yes
C(19) C(20) 1.424(8) ? ? yes
C(19) C(32) 1.356(8) ? ? yes
C(20) C(21) 1.401(8) ? ? yes
C(21) C(22) 1.336(8) ? ? yes
C(21) C(24) 1.558(9) ? ? yes
C(22) C(23) 1.379(8) ? ? yes
C(23) C(32) 1.379(8) ? ? yes
C(26) C(27) 1.483(8) ? ? yes
C(27) C(28) 1.413(7) ? ? yes
C(27) C(31) 1.374(7) ? ? yes
C(28) C(29) 1.333(8) ? ? yes
C(29) C(30) 1.393(7) ? ? yes
